data_4514746
loop_
_publ_author_name
'Liu, Zhen'
'Li, Xiaohan'
'Zeng, Tian'
'Engle, Keary M.'

_publ_section_title
;
 Directed, Palladium(II)-Catalyzed Enantioselective anti-Carboboration of
 Alkenyl Carbonyl Compounds
;
_journal_issue 4
_journal_name_full 'ACS Catalysis'
_journal_page_first 3260
_journal_paper_doi 10.1021/acscatal.9b00181
_journal_volume 9
_journal_year 2019
_chemical_absolute_configuration ad
_chemical_formula_moiety 'C31 H38 B N3 O4'
_chemical_formula_sum 'C31 H38 B N3 O4'
_chemical_formula_weight 527.45
_space_group_crystal_system monoclinic
_space_group_IT_number 4
_space_group_name_Hall 'P 2yb'
_space_group_name_H-M_alt 'P 1 21 1'
_symmetry_space_group_name_Hall 'P 2yb'
_symmetry_space_group_name_H-M 'P 1 21 1'
_atom_sites_solution_hydrogens mixed
_audit_creation_date 2018-09-19
_audit_creation_method
;
Olex2 1.2-beta
(compiled 2018.05.29 svn.r3508 for OlexSys, GUI svn.r5506)
;
_cell_angle_alpha 90
_cell_angle_beta 104.3870(10)
_cell_angle_gamma 90
_cell_formula_units_Z 2
_cell_length_a 6.5323(2)
_cell_length_b 24.4180(6)
_cell_length_c 9.1910(2)
_cell_measurement_reflns_used 9961
_cell_measurement_temperature 100(2)
_cell_measurement_theta_max 70.04
_cell_measurement_theta_min 3.62
_cell_volume 1420.04(6)
_computing_cell_refinement 'SAINT v8.34A (Bruker, 2013)'
_computing_data_collection 'APEX2 v2014.9-0 (Bruker, 2014)'
_computing_data_reduction 'SAINT v8.34A (Bruker, 2013)'
_computing_molecular_graphics 'Olex2 (Dolomanov et al., 2009)'
_computing_publication_material 'Olex2 (Dolomanov et al., 2009)'
_computing_structure_refinement 'XL (Sheldrick, 2008)'
_computing_structure_solution 'ShelXT (Sheldrick, 2008)'
_diffrn_ambient_temperature 100.0
_diffrn_detector 'Bruker Platinum135 CCD'
_diffrn_detector_area_resol_mean 7.9
_diffrn_detector_type 'CCD Area Detector'
_diffrn_measured_fraction_theta_full 0.995
_diffrn_measured_fraction_theta_max 0.992
_diffrn_measurement_device 'Fixed Chi Three-Circle Diffractometer'
_diffrn_measurement_device_type 'Bruker D8 Platinum135'
_diffrn_measurement_method '\w and \f scans'
_diffrn_radiation_monochromator 'Multilayer Mirrors'
_diffrn_radiation_probe x-ray
_diffrn_radiation_type CuK\a
_diffrn_radiation_wavelength 1.54178
_diffrn_reflns_av_R_equivalents 0.0494
_diffrn_reflns_av_unetI/netI 0.0401
_diffrn_reflns_Laue_measured_fraction_full 0.995
_diffrn_reflns_Laue_measured_fraction_max 0.992
_diffrn_reflns_limit_h_max 7
_diffrn_reflns_limit_h_min -7
_diffrn_reflns_limit_k_max 28
_diffrn_reflns_limit_k_min -25
_diffrn_reflns_limit_l_max 11
_diffrn_reflns_limit_l_min -11
_diffrn_reflns_number 22034
_diffrn_reflns_point_group_measured_fraction_full 0.974
_diffrn_reflns_point_group_measured_fraction_max 0.967
_diffrn_reflns_theta_full 67.500
_diffrn_reflns_theta_max 70.172
_diffrn_reflns_theta_min 3.620
_diffrn_source 'Micro Focus Rotating Anode'
_diffrn_source_type 'Bruker FR-591'
_diffrn_standards_number 0
_exptl_absorpt_coefficient_mu 0.646
_exptl_absorpt_correction_T_max 0.5856
_exptl_absorpt_correction_T_min 0.5041
_exptl_absorpt_correction_type multi-scan
_exptl_absorpt_process_details
'SADABS-2016/2 (Bruker,2016/2) was used for absorption correction. wR2(int) was 0.0742 before and 0.0594 after correction. The Ratio of minimum to maximum transmission is 0.8608. The \l/2 correction factor is Not present.'
_exptl_crystal_colour colourless
_exptl_crystal_colour_primary colourless
_exptl_crystal_density_diffrn 1.234
_exptl_crystal_description plank
_exptl_crystal_F_000 564
_exptl_crystal_size_max 0.125
_exptl_crystal_size_mid 0.08
_exptl_crystal_size_min 0.04
_refine_diff_density_max 0.270
_refine_diff_density_min -0.188
_refine_diff_density_rms 0.037
_refine_ls_abs_structure_details
;
 Flack x determined using 1931 quotients [(I+)-(I-)]/[(I+)+(I-)]
 (Parsons, Flack and Wagner, Acta Cryst. B69 (2013) 249-259).
;
_refine_ls_abs_structure_Flack 0.02(13)
_refine_ls_extinction_method none
_refine_ls_goodness_of_fit_ref 1.045
_refine_ls_hydrogen_treatment mixed
_refine_ls_matrix_type full
_refine_ls_number_parameters 363
_refine_ls_number_reflns 5204
_refine_ls_number_restraints 2
_refine_ls_restrained_S_all 1.045
_refine_ls_R_factor_all 0.0483
_refine_ls_R_factor_gt 0.0398
_refine_ls_shift/su_max 0.000
_refine_ls_shift/su_mean 0.000
_refine_ls_structure_factor_coef Fsqd
_refine_ls_weighting_details 'w=1/[\s^2^(Fo^2^)+(0.0403P)^2^+0.3836P] where P=(Fo^2^+2Fc^2^)/3'
_refine_ls_weighting_scheme calc
_refine_ls_wR_factor_gt 0.0878
_refine_ls_wR_factor_ref 0.0923
_reflns_Friedel_coverage 0.903
_reflns_Friedel_fraction_full 0.952
_reflns_Friedel_fraction_max 0.941
_reflns_number_gt 4592
_reflns_number_total 5204
_reflns_threshold_expression 'I > 2\s(I)'
_cod_data_source_file cs9b00181_si_003.cif
_cod_data_source_block engle140
_cod_depositor_comments
;
The following automatic conversions were performed:

'_diffrn_radiation_probe' value 'X-ray' changed to 'x-ray' according
to
/home/data/users/saulius/crontab/automatic-downloads/current/ACS/lib/dictionaries/cif_core.dic
dictionary named 'cif_core.dic' version 2.4.2 from 2011-04-26.

Automatic conversion script
Id: cif_fix_values 4973 2017-02-22 13:04:09Z antanas 
;
_cod_database_code 4514746
_shelx_shelxl_version_number 2017/1
_shelx_space_group_comment
;
The symmetry employed for this shelxl refinement is uniquely defined
by the following loop, which should always be used as a source of
symmetry information in preference to the above space-group names.
They are only intended as comments.
;
_shelx_estimated_absorpt_t_max 0.975
_shelx_estimated_absorpt_t_min 0.924
_olex2_refinement_description
;
1. Fixed Uiso
 At 1.2 times of:
  All C(H) groups, All C(H,H) groups
 At 1.5 times of:
  All C(H,H,H) groups
2. Restrained distances
 N2-H2
 0.88 with sigma of 0.02
3.a Ternary CH refined with riding coordinates:
 C12(H12), C13(H13)
3.b Secondary CH2 refined with riding coordinates:
 C11(H11A,H11B), C24(H24A,H24B)
3.c Aromatic/amide H refined with riding coordinates:
 C1(H1), C2(H2A), C3(H3), C6(H6), C7(H7), C16(H16), C17(H17), C18(H18),
 C19(H19), C21(H21)
3.d Idealised Me refined as rotating group:
 C22(H22A,H22B,H22C), C23(H23A,H23B,H23C), C25(H25A,H25B,H25C), C28(H28A,H28B,
 H28C), C29(H29A,H29B,H29C), C30(H30A,H30B,H30C), C31(H31A,H31B,H31C)
;
_olex2_submission_special_instructions 'No special instructions were received'

loop_
_space_group_symop_operation_xyz
'x, y, z'
'-x, y+1/2, -z'

loop_
_atom_site_label
_atom_site_type_symbol
_atom_site_fract_x
_atom_site_fract_y
_atom_site_fract_z
_atom_site_U_iso_or_equiv
_atom_site_adp_type
_atom_site_occupancy
_atom_site_site_symmetry_order
_atom_site_calc_flag
_atom_site_refinement_flags_posn
O1 O 0.1506(4) 0.48942(8) 0.2317(2) 0.0297(5) Uani 1 1 d .
O2 O -0.3862(3) 0.26218(9) 0.0222(2) 0.0304(5) Uani 1 1 d .
O3 O 0.6345(3) 0.45378(8) 0.3714(2) 0.0264(5) Uani 1 1 d .
O4 O 0.5641(4) 0.52067(9) 0.5252(2) 0.0312(5) Uani 1 1 d .
N1 N 0.1840(4) 0.34718(10) -0.1340(3) 0.0248(6) Uani 1 1 d .
N2 N 0.1934(4) 0.43210(10) 0.0469(3) 0.0243(6) Uani 1 1 d D
H2 H 0.274(5) 0.4264(15) -0.014(4) 0.035(10) Uiso 1 1 d D
N3 N 1.1175(4) 0.62405(10) 0.5625(3) 0.0248(6) Uani 1 1 d .
C1 C 0.1851(5) 0.30502(13) -0.2243(3) 0.0282(7) Uani 1 1 d .
H1 H 0.287819 0.304513 -0.281571 0.034 Uiso 1 1 calc R
C2 C 0.0435(5) 0.26116(13) -0.2402(3) 0.0306(7) Uani 1 1 d .
H2A H 0.049839 0.232114 -0.307658 0.037 Uiso 1 1 calc R
C3 C -0.1041(5) 0.26046(13) -0.1576(3) 0.0275(7) Uani 1 1 d .
H3 H -0.201209 0.230939 -0.166736 0.033 Uiso 1 1 calc R
C4 C -0.1100(5) 0.30441(12) -0.0584(3) 0.0229(6) Uani 1 1 d .
C5 C -0.2554(5) 0.30671(12) 0.0341(3) 0.0244(6) Uani 1 1 d .
C6 C -0.2540(5) 0.35076(13) 0.1259(3) 0.0259(7) Uani 1 1 d .
H6 H -0.353431 0.352597 0.185709 0.031 Uiso 1 1 calc R
C7 C -0.1062(5) 0.39374(13) 0.1331(3) 0.0257(7) Uani 1 1 d .
H7 H -0.107086 0.423904 0.198261 0.031 Uiso 1 1 calc R
C8 C 0.0377(5) 0.39244(12) 0.0478(3) 0.0219(6) Uani 1 1 d .
C9 C 0.0367(5) 0.34715(12) -0.0515(3) 0.0221(6) Uani 1 1 d .
C10 C 0.2424(5) 0.47731(12) 0.1348(3) 0.0231(6) Uani 1 1 d .
C11 C 0.4169(5) 0.51217(12) 0.1038(3) 0.0243(6) Uani 1 1 d .
H11A H 0.357490 0.537090 0.018865 0.029 Uiso 1 1 calc R
H11B H 0.522152 0.488290 0.074121 0.029 Uiso 1 1 calc R
C12 C 0.5277(5) 0.54628(12) 0.2419(3) 0.0224(6) Uani 1 1 d .
H12 H 0.430890 0.576304 0.256869 0.027 Uiso 1 1 calc R
C13 C 0.7348(5) 0.57169(12) 0.2212(3) 0.0224(6) Uani 1 1 d .
H13 H 0.826113 0.540586 0.204706 0.027 Uiso 1 1 calc R
C14 C 0.8549(5) 0.60116(12) 0.3608(3) 0.0222(6) Uani 1 1 d .
C15 C 0.7889(5) 0.64808(12) 0.4324(3) 0.0226(6) Uani 1 1 d .
C16 C 0.6093(5) 0.68158(12) 0.4030(4) 0.0268(7) Uani 1 1 d .
H16 H 0.490903 0.673147 0.322596 0.032 Uiso 1 1 calc R
C17 C 0.6061(6) 0.72727(13) 0.4924(4) 0.0317(8) Uani 1 1 d .
H17 H 0.484845 0.750223 0.471959 0.038 Uiso 1 1 calc R
C18 C 0.7778(6) 0.74004(13) 0.6118(4) 0.0317(7) Uani 1 1 d .
H18 H 0.772686 0.772075 0.669406 0.038 Uiso 1 1 calc R
C19 C 0.9550(5) 0.70703(13) 0.6478(4) 0.0290(7) Uani 1 1 d .
H19 H 1.069796 0.715046 0.731201 0.035 Uiso 1 1 calc R
C20 C 0.9585(5) 0.66140(12) 0.5568(3) 0.0241(6) Uani 1 1 d .
C21 C 1.0523(5) 0.58820(12) 0.4435(3) 0.0239(7) Uani 1 1 d .
H21 H 1.134284 0.558499 0.422310 0.029 Uiso 1 1 calc R
C22 C 1.3172(5) 0.62190(15) 0.6748(3) 0.0330(7) Uani 1 1 d .
H22A H 1.389492 0.657221 0.678345 0.050 Uiso 1 1 calc GR
H22B H 1.405741 0.592981 0.648591 0.050 Uiso 1 1 calc GR
H22C H 1.291316 0.614048 0.773227 0.050 Uiso 1 1 calc GR
C23 C -0.5194(5) 0.25965(14) 0.1233(4) 0.0319(7) Uani 1 1 d .
H23A H -0.601762 0.225676 0.106288 0.048 Uiso 1 1 calc GR
H23B H -0.615544 0.291111 0.106253 0.048 Uiso 1 1 calc GR
H23C H -0.432564 0.260419 0.226885 0.048 Uiso 1 1 calc GR
C24 C 0.7041(5) 0.60944(13) 0.0821(3) 0.0290(7) Uani 1 1 d .
H24A H 0.604287 0.591878 -0.004126 0.035 Uiso 1 1 calc R
H24B H 0.640719 0.644461 0.103161 0.035 Uiso 1 1 calc R
C25 C 0.9100(6) 0.62118(15) 0.0400(4) 0.0361(8) Uani 1 1 d .
H25A H 0.968091 0.586935 0.011642 0.054 Uiso 1 1 calc GR
H25B H 1.011042 0.637483 0.126040 0.054 Uiso 1 1 calc GR
H25C H 0.883838 0.646707 -0.044910 0.054 Uiso 1 1 calc GR
C26 C 0.6574(6) 0.47494(14) 0.6235(3) 0.0340(8) Uani 1 1 d .
C27 C 0.6290(6) 0.42658(14) 0.5110(3) 0.0319(7) Uani 1 1 d .
C28 C 0.5472(9) 0.4694(2) 0.7472(4) 0.0637(14) Uani 1 1 d .
H28A H 0.571414 0.502463 0.809664 0.096 Uiso 1 1 calc GR
H28B H 0.602608 0.437467 0.808911 0.096 Uiso 1 1 calc GR
H28C H 0.395191 0.464759 0.703942 0.096 Uiso 1 1 calc GR
C29 C 0.8897(7) 0.48967(19) 0.6861(5) 0.0594(13) Uani 1 1 d .
H29A H 0.960109 0.491528 0.603696 0.089 Uiso 1 1 calc GR
H29B H 0.957992 0.461641 0.758276 0.089 Uiso 1 1 calc GR
H29C H 0.900139 0.525294 0.736513 0.089 Uiso 1 1 calc GR
C30 C 0.4109(7) 0.39999(19) 0.4845(5) 0.0575(12) Uani 1 1 d .
H30A H 0.301548 0.428268 0.457911 0.086 Uiso 1 1 calc GR
H30B H 0.398715 0.381234 0.576210 0.086 Uiso 1 1 calc GR
H30C H 0.392803 0.373422 0.402335 0.086 Uiso 1 1 calc GR
C31 C 0.7961(8) 0.38326(17) 0.5461(4) 0.0528(11) Uani 1 1 d .
H31A H 0.769323 0.356013 0.465275 0.079 Uiso 1 1 calc GR
H31B H 0.793276 0.365374 0.641048 0.079 Uiso 1 1 calc GR
H31C H 0.934957 0.400005 0.554987 0.079 Uiso 1 1 calc GR
B1 B 0.5738(6) 0.50722(14) 0.3835(4) 0.0235(7) Uani 1 1 d .

loop_
_atom_site_aniso_label
_atom_site_aniso_U_11
_atom_site_aniso_U_22
_atom_site_aniso_U_33
_atom_site_aniso_U_23
_atom_site_aniso_U_13
_atom_site_aniso_U_12
O1 0.0321(13) 0.0294(13) 0.0297(11) -0.0101(9) 0.0115(10) -0.0027(9)
O2 0.0303(13) 0.0284(12) 0.0351(12) -0.0011(10) 0.0128(10) -0.0064(9)
O3 0.0367(13) 0.0227(11) 0.0202(10) 0.0029(8) 0.0081(9) 0.0058(9)
O4 0.0470(15) 0.0261(12) 0.0211(11) 0.0021(8) 0.0098(10) 0.0077(10)
N1 0.0306(15) 0.0230(14) 0.0220(13) -0.0002(10) 0.0087(11) 0.0030(11)
N2 0.0282(15) 0.0244(14) 0.0218(13) -0.0057(10) 0.0089(11) -0.0030(10)
N3 0.0264(15) 0.0216(14) 0.0244(13) -0.0022(10) 0.0025(11) -0.0007(10)
C1 0.0356(19) 0.0280(18) 0.0237(16) -0.0010(13) 0.0124(14) 0.0027(14)
C2 0.041(2) 0.0253(17) 0.0271(16) -0.0038(13) 0.0103(14) 0.0038(14)
C3 0.0325(18) 0.0203(16) 0.0283(16) -0.0019(13) 0.0049(14) -0.0007(13)
C4 0.0254(16) 0.0202(15) 0.0218(15) 0.0016(12) 0.0035(12) 0.0030(12)
C5 0.0248(17) 0.0243(16) 0.0228(15) 0.0016(12) 0.0034(12) -0.0015(13)
C6 0.0251(17) 0.0303(18) 0.0227(15) 0.0004(13) 0.0069(13) 0.0014(13)
C7 0.0292(18) 0.0255(17) 0.0222(15) -0.0042(12) 0.0060(13) 0.0022(13)
C8 0.0266(17) 0.0191(15) 0.0188(14) 0.0003(11) 0.0032(12) 0.0000(11)
C9 0.0281(17) 0.0200(15) 0.0170(14) 0.0016(11) 0.0033(12) 0.0030(12)
C10 0.0260(17) 0.0202(15) 0.0208(14) 0.0003(12) 0.0015(12) 0.0010(12)
C11 0.0287(17) 0.0236(16) 0.0190(14) -0.0005(12) 0.0029(12) -0.0016(12)
C12 0.0261(17) 0.0192(15) 0.0208(15) -0.0010(11) 0.0036(12) 0.0014(12)
C13 0.0284(17) 0.0190(15) 0.0193(14) -0.0009(11) 0.0049(12) -0.0006(12)
C14 0.0285(18) 0.0184(16) 0.0200(14) 0.0010(11) 0.0067(13) -0.0020(12)
C15 0.0278(17) 0.0187(15) 0.0229(15) 0.0026(12) 0.0095(13) -0.0003(11)
C16 0.0285(18) 0.0232(17) 0.0290(16) 0.0030(12) 0.0076(14) 0.0017(13)
C17 0.036(2) 0.0255(18) 0.0376(19) 0.0019(14) 0.0161(16) 0.0046(13)
C18 0.045(2) 0.0215(17) 0.0333(18) -0.0054(13) 0.0174(16) -0.0024(14)
C19 0.0359(19) 0.0250(17) 0.0276(16) -0.0047(13) 0.0106(14) -0.0038(13)
C20 0.0304(18) 0.0206(16) 0.0218(15) 0.0004(11) 0.0076(13) -0.0024(12)
C21 0.0333(19) 0.0184(16) 0.0203(14) -0.0001(11) 0.0072(13) 0.0016(12)
C22 0.033(2) 0.0356(19) 0.0257(16) -0.0040(14) -0.0022(14) 0.0016(14)
C23 0.0309(18) 0.0324(19) 0.0340(18) 0.0054(14) 0.0112(14) -0.0004(14)
C24 0.037(2) 0.0279(18) 0.0212(15) 0.0027(12) 0.0062(14) -0.0008(13)
C25 0.046(2) 0.0326(19) 0.0328(18) 0.0057(15) 0.0166(16) -0.0009(15)
C26 0.054(2) 0.0272(17) 0.0200(15) 0.0045(13) 0.0081(15) 0.0024(15)
C27 0.044(2) 0.0292(18) 0.0240(16) 0.0086(13) 0.0114(15) 0.0067(14)
C28 0.105(4) 0.059(3) 0.038(2) 0.016(2) 0.039(2) 0.029(3)
C29 0.066(3) 0.055(3) 0.041(2) 0.0128(18) -0.017(2) -0.013(2)
C30 0.060(3) 0.052(3) 0.053(2) 0.0201(19) 0.001(2) -0.022(2)
C31 0.080(3) 0.043(2) 0.0343(19) 0.0109(17) 0.0132(19) 0.027(2)
B1 0.0236(19) 0.0236(19) 0.0223(17) -0.0004(13) 0.0041(14) -0.0025(13)

loop_
_atom_type_symbol
_atom_type_description
_atom_type_scat_dispersion_real
_atom_type_scat_dispersion_imag
_atom_type_scat_source
C C 0.0181 0.0091 'International Tables Vol C Tables 4.2.6.8 and 6.1.1.4'
H H 0.0000 0.0000 'International Tables Vol C Tables 4.2.6.8 and 6.1.1.4'
B B 0.0090 0.0039 'International Tables Vol C Tables 4.2.6.8 and 6.1.1.4'
N N 0.0311 0.0180 'International Tables Vol C Tables 4.2.6.8 and 6.1.1.4'
O O 0.0492 0.0322 'International Tables Vol C Tables 4.2.6.8 and 6.1.1.4'

loop_
_geom_angle_atom_site_label_1
_geom_angle_atom_site_label_2
_geom_angle_atom_site_label_3
_geom_angle
C5 O2 C23 116.9(2)
B1 O3 C27 106.9(2)
B1 O4 C26 107.1(2)
C1 N1 C9 117.6(3)
C8 N2 H2 116(2)
C10 N2 H2 115(2)
C10 N2 C8 128.3(3)
C20 N3 C21 108.0(2)
C20 N3 C22 126.1(3)
C21 N3 C22 125.9(3)
N1 C1 H1 118.2
N1 C1 C2 123.6(3)
C2 C1 H1 118.2
C1 C2 H2A 120.3
C3 C2 C1 119.4(3)
C3 C2 H2A 120.3
C2 C3 H3 120.5
C2 C3 C4 118.9(3)
C4 C3 H3 120.5
C3 C4 C5 122.9(3)
C9 C4 C3 117.7(3)
C9 C4 C5 119.4(3)
O2 C5 C4 114.6(3)
C6 C5 O2 125.6(3)
C6 C5 C4 119.8(3)
C5 C6 H6 119.6
C5 C6 C7 120.8(3)
C7 C6 H6 119.6
C6 C7 H7 119.5
C8 C7 C6 121.0(3)
C8 C7 H7 119.5
N2 C8 C9 114.6(2)
C7 C8 N2 126.1(3)
C7 C8 C9 119.3(3)
N1 C9 C4 122.8(3)
N1 C9 C8 117.5(3)
C4 C9 C8 119.8(3)
O1 C10 N2 122.9(3)
O1 C10 C11 122.1(3)
N2 C10 C11 115.1(3)
C10 C11 H11A 109.2
C10 C11 H11B 109.2
C10 C11 C12 111.9(2)
H11A C11 H11B 107.9
C12 C11 H11A 109.2
C12 C11 H11B 109.2
C11 C12 H12 109.0
C11 C12 C13 111.3(2)
C11 C12 B1 107.9(2)
C13 C12 H12 109.0
C13 C12 B1 110.5(2)
B1 C12 H12 109.0
C12 C13 H13 106.7
C12 C13 C24 113.8(2)
C14 C13 C12 111.9(2)
C14 C13 H13 106.7
C14 C13 C24 110.6(2)
C24 C13 H13 106.7
C15 C14 C13 128.1(3)
C21 C14 C13 125.7(3)
C21 C14 C15 106.2(3)
C16 C15 C14 135.1(3)
C16 C15 C20 118.1(3)
C20 C15 C14 106.8(3)
C15 C16 H16 120.3
C17 C16 C15 119.3(3)
C17 C16 H16 120.3
C16 C17 H17 119.4
C16 C17 C18 121.1(3)
C18 C17 H17 119.4
C17 C18 H18 119.3
C19 C18 C17 121.3(3)
C19 C18 H18 119.3
C18 C19 H19 121.3
C18 C19 C20 117.3(3)
C20 C19 H19 121.3
N3 C20 C15 108.1(2)
N3 C20 C19 129.2(3)
C19 C20 C15 122.7(3)
N3 C21 H21 124.5
C14 C21 N3 110.9(3)
C14 C21 H21 124.5
N3 C22 H22A 109.5
N3 C22 H22B 109.5
N3 C22 H22C 109.5
H22A C22 H22B 109.5
H22A C22 H22C 109.5
H22B C22 H22C 109.5
O2 C23 H23A 109.5
O2 C23 H23B 109.5
O2 C23 H23C 109.5
H23A C23 H23B 109.5
H23A C23 H23C 109.5
H23B C23 H23C 109.5
C13 C24 H24A 109.1
C13 C24 H24B 109.1
H24A C24 H24B 107.8
C25 C24 C13 112.5(3)
C25 C24 H24A 109.1
C25 C24 H24B 109.1
C24 C25 H25A 109.5
C24 C25 H25B 109.5
C24 C25 H25C 109.5
H25A C25 H25B 109.5
H25A C25 H25C 109.5
H25B C25 H25C 109.5
O4 C26 C27 101.9(2)
O4 C26 C28 109.3(3)
O4 C26 C29 105.9(3)
C28 C26 C27 116.0(3)
C28 C26 C29 110.9(3)
C29 C26 C27 112.0(3)
O3 C27 C26 102.5(2)
O3 C27 C30 106.3(3)
O3 C27 C31 109.7(3)
C30 C27 C26 112.5(3)
C31 C27 C26 115.8(3)
C31 C27 C30 109.6(3)
C26 C28 H28A 109.5
C26 C28 H28B 109.5
C26 C28 H28C 109.5
H28A C28 H28B 109.5
H28A C28 H28C 109.5
H28B C28 H28C 109.5
C26 C29 H29A 109.5
C26 C29 H29B 109.5
C26 C29 H29C 109.5
H29A C29 H29B 109.5
H29A C29 H29C 109.5
H29B C29 H29C 109.5
C27 C30 H30A 109.5
C27 C30 H30B 109.5
C27 C30 H30C 109.5
H30A C30 H30B 109.5
H30A C30 H30C 109.5
H30B C30 H30C 109.5
C27 C31 H31A 109.5
C27 C31 H31B 109.5
C27 C31 H31C 109.5
H31A C31 H31B 109.5
H31A C31 H31C 109.5
H31B C31 H31C 109.5
O3 B1 C12 120.3(3)
O4 B1 O3 112.9(3)
O4 B1 C12 126.7(3)

loop_
_geom_bond_atom_site_label_1
_geom_bond_atom_site_label_2
_geom_bond_distance
O1 C10 1.226(4)
O2 C5 1.370(4)
O2 C23 1.423(4)
O3 C27 1.453(3)
O3 B1 1.376(4)
O4 C26 1.470(4)
O4 B1 1.360(4)
N1 C1 1.324(4)
N1 C9 1.365(4)
N2 H2 0.87(2)
N2 C8 1.406(4)
N2 C10 1.359(4)
N3 C20 1.373(4)
N3 C21 1.383(4)
N3 C22 1.449(4)
C1 H1 0.9500
C1 C2 1.399(5)
C2 H2A 0.9500
C2 C3 1.367(4)
C3 H3 0.9500
C3 C4 1.415(4)
C4 C5 1.425(4)
C4 C9 1.407(4)
C5 C6 1.366(4)
C6 H6 0.9500
C6 C7 1.417(4)
C7 H7 0.9500
C7 C8 1.366(4)
C8 C9 1.433(4)
C10 C11 1.506(4)
C11 H11A 0.9900
C11 H11B 0.9900
C11 C12 1.540(4)
C12 H12 1.0000
C12 C13 1.543(4)
C12 B1 1.581(4)
C13 H13 1.0000
C13 C14 1.510(4)
C13 C24 1.548(4)
C14 C15 1.440(4)
C14 C21 1.361(4)
C15 C16 1.400(4)
C15 C20 1.418(4)
C16 H16 0.9500
C16 C17 1.389(4)
C17 H17 0.9500
C17 C18 1.395(5)
C18 H18 0.9500
C18 C19 1.381(5)
C19 H19 0.9500
C19 C20 1.397(4)
C21 H21 0.9500
C22 H22A 0.9800
C22 H22B 0.9800
C22 H22C 0.9800
C23 H23A 0.9800
C23 H23B 0.9800
C23 H23C 0.9800
C24 H24A 0.9900
C24 H24B 0.9900
C24 C25 1.516(5)
C25 H25A 0.9800
C25 H25B 0.9800
C25 H25C 0.9800
C26 C27 1.550(5)
C26 C28 1.495(5)
C26 C29 1.526(6)
C27 C30 1.529(5)
C27 C31 1.496(5)
C28 H28A 0.9800
C28 H28B 0.9800
C28 H28C 0.9800
C29 H29A 0.9800
C29 H29B 0.9800
C29 H29C 0.9800
C30 H30A 0.9800
C30 H30B 0.9800
C30 H30C 0.9800
C31 H31A 0.9800
C31 H31B 0.9800
C31 H31C 0.9800
